data_2020301
loop_
_publ_author_name
'Jin, Guoxia'
'Wang, Jia'
'Wu, Qidi'
'Han, Zheng'
'Ma, Jianping'

_publ_section_title
;
 Novel one- and two-dimensional Zn^II^ coordination polymers based on a
 versatile 3,6-bis(pyridin-4-yl)phenanthrene-9,10-dione ligand
;
_journal_coeditor_code UK3122
_journal_issue 12
_journal_name_full 'Acta Crystallographica Section C'
_journal_page_first
;
;
_journal_paper_doi 10.1107/S2053229615022159
_journal_volume 71
_journal_year 2015
_chemical_formula_iupac '[Zn Br2 (C24 H14 N2 O2)]'
_chemical_formula_sum 'C24 H14 Br2 N2 O2 Zn'
_chemical_formula_weight 587.56
_chemical_name_systematic
<i>catena</i>-Poly[[dibromidozinc(II)]-\m-[3,6-bis(pyridin-4-yl)phenanthrene-9,10-dione-\k^2^<i>N</i>:<i>N</i>']]
_space_group_IT_number 13
_symmetry_cell_setting monoclinic
_symmetry_space_group_name_Hall '-P 2yac'
_symmetry_space_group_name_H-M 'P 1 2/n 1'
_atom_sites_solution_hydrogens geom
_atom_sites_solution_primary direct
_atom_sites_solution_secondary difmap
_audit_creation_method SHELXL-97
_cell_angle_alpha 90.00
_cell_angle_beta 105.757(4)
_cell_angle_gamma 90.00
_cell_formula_units_Z 2
_cell_length_a 10.169(3)
_cell_length_b 7.858(2)
_cell_length_c 13.818(4)
_cell_measurement_reflns_used 1427
_cell_measurement_temperature 298(2)
_cell_measurement_theta_max 23.275
_cell_measurement_theta_min 2.592
_cell_volume 1062.7(5)
_computing_cell_refinement
;
SMART (Bruker, 1998)
;
_computing_data_collection
;
SMART (Bruker, 1998)
;
_computing_data_reduction
;
SAINT (Bruker, 1998)
;
_computing_molecular_graphics
;
SHELXTL (Sheldrick, 2008)
;
_computing_publication_material
;
SHELXTL (Sheldrick, 2008)
;
_computing_structure_refinement
;
SHELXL97 (Sheldrick, 2008)
;
_computing_structure_solution
;
SHELXS97 (Sheldrick, 2008)
;
_diffrn_ambient_temperature 298(2)
_diffrn_measured_fraction_theta_full 0.998
_diffrn_measured_fraction_theta_max 0.998
_diffrn_measurement_device_type 'Bruker SMART CCD area-detector'
_diffrn_measurement_method 'phi and omega scans'
_diffrn_radiation_monochromator graphite
_diffrn_radiation_source 'fine-focus sealed tube'
_diffrn_radiation_type MoK\a
_diffrn_radiation_wavelength 0.71073
_diffrn_reflns_av_R_equivalents 0.0366
_diffrn_reflns_av_sigmaI/netI 0.0563
_diffrn_reflns_limit_h_max 10
_diffrn_reflns_limit_h_min -12
_diffrn_reflns_limit_k_max 9
_diffrn_reflns_limit_k_min -7
_diffrn_reflns_limit_l_max 16
_diffrn_reflns_limit_l_min -15
_diffrn_reflns_number 5333
_diffrn_reflns_theta_full 25.50
_diffrn_reflns_theta_max 25.50
_diffrn_reflns_theta_min 2.22
_exptl_absorpt_coefficient_mu 4.940
_exptl_absorpt_correction_T_max 0.5660
_exptl_absorpt_correction_T_min 0.3835
_exptl_absorpt_correction_type multi-scan
_exptl_absorpt_process_details
;
(SADABS; Sheldrick, 1996)
;
_exptl_crystal_colour yellow
_exptl_crystal_density_diffrn 1.836
_exptl_crystal_density_method 'not measured'
_exptl_crystal_description block
_exptl_crystal_F_000 576
_exptl_crystal_size_max 0.24
_exptl_crystal_size_mid 0.15
_exptl_crystal_size_min 0.13
_refine_diff_density_max 0.424
_refine_diff_density_min -0.387
_refine_ls_extinction_method none
_refine_ls_goodness_of_fit_ref 0.851
_refine_ls_hydrogen_treatment constr
_refine_ls_matrix_type full
_refine_ls_number_parameters 141
_refine_ls_number_reflns 1982
_refine_ls_number_restraints 0
_refine_ls_restrained_S_all 0.851
_refine_ls_R_factor_all 0.0495
_refine_ls_R_factor_gt 0.0325
_refine_ls_shift/su_max 0.000
_refine_ls_shift/su_mean 0.000
_refine_ls_structure_factor_coef Fsqd
_refine_ls_weighting_details 'calc w=1/[\s^2^(Fo^2^)+(0.0198P)^2^+0.0000P] where P=(Fo^2^+2Fc^2^)/3'
_refine_ls_weighting_scheme calc
_refine_ls_wR_factor_gt 0.0528
_refine_ls_wR_factor_ref 0.0554
_reflns_number_gt 1450
_reflns_number_total 1982
_reflns_threshold_expression >2sigma(I)
_cod_data_source_file uk3122sup1.cif
_cod_data_source_block 130609dm
_cod_original_cell_volume 1062.7(6)
_cod_original_sg_symbol_H-M 'P 2/n'
_cod_database_code 2020301

loop_
_symmetry_equiv_pos_as_xyz
'x, y, z'
'-x+1/2, y, -z+1/2'
'-x, -y, -z'
'x-1/2, -y, z-1/2'

loop_
_atom_site_type_symbol
_atom_site_label
_atom_site_fract_x
_atom_site_fract_y
_atom_site_fract_z
_atom_site_U_iso_or_equiv
_atom_site_adp_type
_atom_site_calc_flag
_atom_site_refinement_flags
_atom_site_occupancy
_atom_site_symmetry_multiplicity
Br Br1 0.54664(4) 0.59811(5) 0.68437(3) 0.05252(15) Uani d . 1 1
C C1 0.6232(3) 0.1654(5) 0.8316(2) 0.0396(9) Uani d . 1 1
H H1 0.5528 0.1886 0.7743 0.048 Uiso calc R 1 1
C C2 0.6109(3) 0.0270(5) 0.8883(2) 0.0399(9) Uani d . 1 1
H H2 0.5337 -0.0416 0.8690 0.048 Uiso calc R 1 1
C C3 0.7135(3) -0.0115(4) 0.9750(2) 0.0312(8) Uani d . 1 1
C C4 0.8236(3) 0.0994(4) 1.0000(2) 0.0358(9) Uani d . 1 1
H H4 0.8933 0.0822 1.0586 0.043 Uiso calc R 1 1
C C5 0.8299(3) 0.2350(4) 0.9383(2) 0.0345(8) Uani d . 1 1
H H5 0.9059 0.3059 0.9560 0.041 Uiso calc R 1 1
C C6 0.7054(3) -0.1640(4) 1.0346(2) 0.0313(8) Uani d . 1 1
C C7 0.6639(3) -0.3170(4) 0.9839(2) 0.0389(9) Uani d . 1 1
H H7 0.6376 -0.3194 0.9140 0.047 Uiso calc R 1 1
C C8 0.6621(3) -0.4637(4) 1.0375(2) 0.0377(9) Uani d . 1 1
H H8 0.6355 -0.5655 1.0034 0.045 Uiso calc R 1 1
C C9 0.6996(3) -0.4618(4) 1.1421(2) 0.0286(8) Uani d . 1 1
C C10 0.7342(3) -0.3087(4) 1.1942(2) 0.0264(7) Uani d . 1 1
C C11 0.7383(3) -0.1629(4) 1.1392(2) 0.0296(8) Uani d . 1 1
H H11 0.7639 -0.0608 1.1731 0.035 Uiso calc R 1 1
C C12 0.7112(3) -0.6268(4) 1.1947(2) 0.0354(8) Uani d . 1 1
N N1 0.7321(3) 0.2695(3) 0.85439(18) 0.0309(6) Uani d . 1 1
O O2 0.6677(2) -0.7608(3) 1.15359(18) 0.0494(7) Uani d . 1 1
Zn Zn1 0.7500 0.44861(7) 0.7500 0.03071(16) Uani d S 1 2

loop_
_atom_site_aniso_label
_atom_site_aniso_U_11
_atom_site_aniso_U_22
_atom_site_aniso_U_33
_atom_site_aniso_U_12
_atom_site_aniso_U_13
_atom_site_aniso_U_23
Br1 0.0436(2) 0.0656(3) 0.0454(2) 0.0191(2) 0.00695(18) 0.0041(2)
C1 0.034(2) 0.054(3) 0.0279(19) -0.0034(18) 0.0020(16) 0.0076(17)
C2 0.035(2) 0.045(2) 0.037(2) -0.0121(18) 0.0056(18) 0.0031(18)
C3 0.034(2) 0.035(2) 0.0272(19) 0.0030(16) 0.0116(16) -0.0006(15)
C4 0.036(2) 0.042(2) 0.0265(19) 0.0030(17) 0.0039(16) 0.0014(16)
C5 0.0356(19) 0.035(2) 0.0317(19) -0.0077(16) 0.0077(16) 0.0013(16)
C6 0.036(2) 0.027(2) 0.0326(19) 0.0015(16) 0.0113(16) -0.0017(15)
C7 0.049(2) 0.038(2) 0.0291(19) -0.0018(18) 0.0104(17) -0.0044(17)
C8 0.043(2) 0.029(2) 0.043(2) -0.0035(17) 0.0146(18) -0.0146(17)
C9 0.0278(19) 0.0245(19) 0.0353(19) 0.0006(15) 0.0115(15) -0.0003(15)
C10 0.0303(18) 0.0223(19) 0.0284(17) 0.0019(15) 0.0111(15) -0.0016(14)
C11 0.0354(19) 0.0225(19) 0.0308(19) 0.0016(15) 0.0091(15) -0.0030(15)
C12 0.035(2) 0.030(2) 0.047(2) 0.0014(16) 0.0199(17) -0.0073(17)
N1 0.0324(16) 0.0348(17) 0.0256(15) -0.0026(13) 0.0082(13) 0.0027(12)
O2 0.0603(17) 0.0255(15) 0.0649(17) -0.0057(13) 0.0213(14) -0.0096(13)
Zn1 0.0333(3) 0.0322(3) 0.0264(3) 0.000 0.0077(2) 0.000

loop_
_atom_type_symbol
_atom_type_description
_atom_type_scat_dispersion_real
_atom_type_scat_dispersion_imag
_atom_type_scat_source
C C 0.0033 0.0016 'International Tables Vol C Tables 4.2.6.8 and 6.1.1.4'
H H 0.0000 0.0000 'International Tables Vol C Tables 4.2.6.8 and 6.1.1.4'
N N 0.0061 0.0033 'International Tables Vol C Tables 4.2.6.8 and 6.1.1.4'
O O 0.0106 0.0060 'International Tables Vol C Tables 4.2.6.8 and 6.1.1.4'
Zn Zn 0.2839 1.4301 'International Tables Vol C Tables 4.2.6.8 and 6.1.1.4'
Br Br -0.2901 2.4595 'International Tables Vol C Tables 4.2.6.8 and 6.1.1.4'

loop_
_geom_angle_atom_site_label_1
_geom_angle_atom_site_label_2
_geom_angle_atom_site_label_3
_geom_angle_site_symmetry_1
_geom_angle_site_symmetry_3
_geom_angle
_geom_angle_publ_flag
N1 C1 C2 . . 123.2(3) ?
N1 C1 H1 . . 118.4 ?
C2 C1 H1 . . 118.4 ?
C1 C2 C3 . . 120.2(3) ?
C1 C2 H2 . . 119.9 ?
C3 C2 H2 . . 119.9 ?
C4 C3 C2 . . 116.3(3) ?
C4 C3 C6 . . 122.5(3) ?
C2 C3 C6 . . 121.1(3) ?
C5 C4 C3 . . 120.1(3) ?
C5 C4 H4 . . 119.9 ?
C3 C4 H4 . . 119.9 ?
N1 C5 C4 . . 123.1(3) ?
N1 C5 H5 . . 118.4 ?
C4 C5 H5 . . 118.4 ?
C11 C6 C7 . . 118.7(3) ?
C11 C6 C3 . . 122.9(3) ?
C7 C6 C3 . . 118.4(3) ?
C8 C7 C6 . . 119.9(3) ?
C8 C7 H7 . . 120.0 ?
C6 C7 H7 . . 120.0 ?
C7 C8 C9 . . 120.8(3) ?
C7 C8 H8 . . 119.6 ?
C9 C8 H8 . . 119.6 ?
C8 C9 C10 . . 120.3(3) ?
C8 C9 C12 . . 117.8(3) ?
C10 C9 C12 . . 121.8(3) ?
C11 C10 C9 . . 118.1(3) ?
C11 C10 C10 . 2_657 122.71(18) ?
C9 C10 C10 . 2_657 119.18(18) ?
C10 C11 C6 . . 122.1(3) ?
C10 C11 H11 . . 118.9 ?
C6 C11 H11 . . 118.9 ?
O2 C12 C9 . . 123.9(3) ?
O2 C12 C12 . 2_657 119.5(2) ?
C9 C12 C12 . 2_657 116.52(19) ?
C5 N1 C1 . . 116.9(3) ?
C5 N1 Zn1 . . 124.1(2) ?
C1 N1 Zn1 . . 118.4(2) ?
N1 Zn1 N1 2_656 . 93.73(15) y
N1 Zn1 Br1 2_656 2_656 112.23(7) ?
N1 Zn1 Br1 . 2_656 108.01(7) y
N1 Zn1 Br1 2_656 . 108.01(7) ?
N1 Zn1 Br1 . . 112.23(7) y
Br1 Zn1 Br1 2_656 . 119.64(4) y

loop_
_geom_bond_atom_site_label_1
_geom_bond_atom_site_label_2
_geom_bond_site_symmetry_2
_geom_bond_distance
_geom_bond_publ_flag
Br1 Zn1 . 2.3367(7) y
C1 N1 . 1.344(4) ?
C1 C2 . 1.366(4) ?
C1 H1 . 0.9300 ?
C2 C3 . 1.391(4) ?
C2 H2 . 0.9300 ?
C3 C4 . 1.387(4) ?
C3 C6 . 1.468(4) ?
C4 C5 . 1.377(4) ?
C4 H4 . 0.9300 ?
C5 N1 . 1.334(4) ?
C5 H5 . 0.9300 ?
C6 C11 . 1.392(4) ?
C6 C7 . 1.398(4) ?
C7 C8 . 1.373(4) ?
C7 H7 . 0.9300 ?
C8 C9 . 1.391(4) ?
C8 H8 . 0.9300 ?
C9 C10 . 1.398(4) ?
C9 C12 . 1.475(4) ?
C10 C11 . 1.382(4) ?
C10 C10 2_657 1.487(6) ?
C11 H11 . 0.9300 ?
C12 O2 . 1.221(4) y
C12 C12 2_657 1.517(6) y
N1 Zn1 . 2.058(3) y
Zn1 N1 2_656 2.058(3) ?
Zn1 Br1 2_656 2.3367(7) ?

loop_
_geom_hbond_atom_site_label_D
_geom_hbond_atom_site_label_H
_geom_hbond_atom_site_label_A
_geom_hbond_site_symmetry_A
_geom_hbond_distance_DH
_geom_hbond_distance_HA
_geom_hbond_distance_DA
_geom_hbond_angle_DHA
_geom_hbond_publ_flag
C2 H2 O2 3_566 0.93 2.52 3.442(2) 171 yes
C11 H11 O2 1_545 0.93 2.54 3.258(2) 134 yes
C8 H8 Cg3 1_565 0.93 2.93 3.7380(10) 147 yes

loop_
_geom_torsion_atom_site_label_1
_geom_torsion_atom_site_label_2
_geom_torsion_atom_site_label_3
_geom_torsion_atom_site_label_4
_geom_torsion_site_symmetry_1
_geom_torsion_site_symmetry_4
_geom_torsion
N1 C1 C2 C3 . . 0.5(6)
C1 C2 C3 C4 . . 1.5(5)
C1 C2 C3 C6 . . -177.1(3)
C2 C3 C4 C5 . . -2.5(5)
C6 C3 C4 C5 . . 176.1(3)
C3 C4 C5 N1 . . 1.5(5)
C4 C3 C6 C11 . . 44.6(5)
C2 C3 C6 C11 . . -136.9(3)
C4 C3 C6 C7 . . -134.8(3)
C2 C3 C6 C7 . . 43.7(5)
C11 C6 C7 C8 . . -2.8(5)
C3 C6 C7 C8 . . 176.6(3)
C6 C7 C8 C9 . . 0.8(5)
C7 C8 C9 C10 . . 2.7(5)
C7 C8 C9 C12 . . -172.8(3)
C8 C9 C10 C11 . . -4.0(5)
C12 C9 C10 C11 . . 171.3(3)
C8 C9 C10 C10 . 2_657 176.3(3)
C12 C9 C10 C10 . 2_657 -8.3(5)
C9 C10 C11 C6 . . 2.0(5)
C10 C10 C11 C6 2_657 . -178.4(3)
C7 C6 C11 C10 . . 1.5(5)
C3 C6 C11 C10 . . -178.0(3)
C8 C9 C12 O2 . . -13.3(5)
C10 C9 C12 O2 . . 171.3(3)
C8 C9 C12 C12 . 2_657 163.5(3)
C10 C9 C12 C12 . 2_657 -12.0(5)
C4 C5 N1 C1 . . 0.6(5)
C4 C5 N1 Zn1 . . -170.7(2)
C2 C1 N1 C5 . . -1.6(5)
C2 C1 N1 Zn1 . . 170.2(3)
C5 N1 Zn1 N1 . 2_656 107.4(3)
C1 N1 Zn1 N1 . 2_656 -63.8(2)
C5 N1 Zn1 Br1 . 2_656 -7.4(3)
C1 N1 Zn1 Br1 . 2_656 -178.6(2)
C5 N1 Zn1 Br1 . . -141.4(2)
C1 N1 Zn1 Br1 . . 47.4(3)
